data_7101631
loop_
_publ_author_name
'Gilroy, Joe B'
'Ferguson, Michael J'
'McDonald, Robert'
'Patrick, Brian O'
'Hicks, Robin G'

_publ_section_title
;
 Formazans as beta-diketiminate analogues. Structural characterization
 of boratatetrazines and their reduction to borataverdazyl radical
 anions.
;
_journal_issue 2
_journal_name_full 'Chemical communications (Cambridge, England)'
_journal_page_first 126
_journal_page_last 128
_journal_paper_doi 10.1039/b609365e
_journal_year 2006
_chemical_formula_moiety 'C24 H23 B N4 O4'
_chemical_formula_sum 'C24 H23 B N4 O4'
_chemical_formula_weight 442.27
_chemical_name_systematic
;
?
;
_space_group_IT_number 2
_symmetry_cell_setting triclinic
_symmetry_space_group_name_Hall '-P 1'
_symmetry_space_group_name_H-M 'P -1'
_atom_sites_solution_hydrogens geom
_atom_sites_solution_primary direct
_atom_sites_solution_secondary difmap
_audit_creation_method SHELXL-97
_cell_angle_alpha 103.098(2)
_cell_angle_beta 97.538(3)
_cell_angle_gamma 95.549(3)
_cell_formula_units_Z 4
_cell_length_a 10.3612(15)
_cell_length_b 14.925(2)
_cell_length_c 15.608(2)
_cell_measurement_reflns_used 3947
_cell_measurement_temperature 193(2)
_cell_measurement_theta_max 25.82
_cell_measurement_theta_min 2.23
_cell_volume 2310.5(6)
_computing_cell_refinement 'Bruker SAINT (Bruker, 1997)'
_computing_data_collection 'Bruker SMART (Bruker, 1997)'
_computing_data_reduction 'Bruker SAINT (Bruker, 1997)'
_computing_molecular_graphics 'Bruker SHELXTL (Bruker, 1997)'
_computing_publication_material 'Bruker SHELXTL (Bruker, 1997)'
_computing_structure_refinement 'SHELXL-97 (Sheldrick, 1997)'
_computing_structure_solution 'SHELXS-97 (Sheldrick, 1990)'
_diffrn_ambient_temperature 193(2)
_diffrn_detector_area_resol_mean 8.192
_diffrn_measured_fraction_theta_full 0.988
_diffrn_measured_fraction_theta_max 0.988
_diffrn_measurement_device_type 'Bruker PLATFORM diffractometer/SMART 1000 CCD area detector'
_diffrn_measurement_method '\w scans'
_diffrn_radiation_monochromator graphite
_diffrn_radiation_source 'fine-focus sealed tube'
_diffrn_radiation_type MoK\a
_diffrn_radiation_wavelength 0.71073
_diffrn_reflns_av_R_equivalents 0.0505
_diffrn_reflns_av_sigmaI/netI 0.0800
_diffrn_reflns_limit_h_max 12
_diffrn_reflns_limit_h_min -12
_diffrn_reflns_limit_k_max 18
_diffrn_reflns_limit_k_min -18
_diffrn_reflns_limit_l_max 19
_diffrn_reflns_limit_l_min -19
_diffrn_reflns_number 17953
_diffrn_reflns_theta_full 26.50
_diffrn_reflns_theta_max 26.50
_diffrn_reflns_theta_min 1.36
_diffrn_standards_decay_% 0
_diffrn_standards_interval_time 0
_diffrn_standards_number 0
_exptl_absorpt_coefficient_mu 0.087
_exptl_absorpt_correction_T_max 0.9887
_exptl_absorpt_correction_T_min 0.7572
_exptl_absorpt_correction_type integration
_exptl_absorpt_process_details 'Bruker SHELXTL (Bruker, 1997)'
_exptl_crystal_colour purple
_exptl_crystal_density_diffrn 1.271
_exptl_crystal_density_method 'not measured'
_exptl_crystal_description prism
_exptl_crystal_F_000 928
_exptl_crystal_size_max 0.52
_exptl_crystal_size_mid 0.15
_exptl_crystal_size_min 0.13
_refine_diff_density_max 0.296
_refine_diff_density_min -0.231
_refine_diff_density_rms 0.051
_refine_ls_extinction_method none
_refine_ls_goodness_of_fit_ref 1.003
_refine_ls_hydrogen_treatment constr
_refine_ls_matrix_type full
_refine_ls_number_parameters 601
_refine_ls_number_reflns 9430
_refine_ls_number_restraints 0
_refine_ls_restrained_S_all 1.003
_refine_ls_R_factor_all 0.1064
_refine_ls_R_factor_gt 0.0514
_refine_ls_shift/su_max 0.000
_refine_ls_shift/su_mean 0.000
_refine_ls_structure_factor_coef Fsqd
_refine_ls_weighting_details 'calc w=1/[\s^2^(Fo^2^)+(0.0669P)^2^+0.0000P] where P=(Fo^2^+2Fc^2^)/3'
_refine_ls_weighting_scheme calc
_refine_ls_wR_factor_gt 0.1178
_refine_ls_wR_factor_ref 0.1460
_reflns_number_gt 5492
_reflns_number_total 9430
_reflns_threshold_expression I>2\s(I)
_cod_data_source_file b609365e.txt
_cod_data_source_block vic0504
_cod_depositor_comments
;
The following automatic conversions were performed:
'_symmetry_cell_setting' value 'Triclinic' changed to 'triclinic'
according to '/home/saulius/struct/CIF-dictionaries/cif_core.dic'
dictionary named 'cif_core.dic' version 2.4.1 from 2010-06-29.

Automatic conversion script
Id: cif_fix_enum 1527 2010-12-29 10:47:43Z saulius 
;
_cod_database_code 7101631

loop_
_symmetry_equiv_pos_as_xyz
'x, y, z'
'-x, -y, -z'

loop_
_atom_site_label
_atom_site_type_symbol
_atom_site_fract_x
_atom_site_fract_y
_atom_site_fract_z
_atom_site_U_iso_or_equiv
_atom_site_adp_type
_atom_site_occupancy
_atom_site_symmetry_multiplicity
_atom_site_calc_flag
_atom_site_refinement_flags
O1A O 0.07906(15) 0.62005(10) 0.39157(10) 0.0307(4) Uani 1 1 d .
O2A O 0.06777(18) 0.67949(12) 0.27142(12) 0.0461(5) Uani 1 1 d .
O3A O 0.13094(15) 0.47518(10) 0.40402(10) 0.0327(4) Uani 1 1 d .
O4A O 0.20441(19) 0.36431(12) 0.30679(12) 0.0501(5) Uani 1 1 d .
N1A N 0.26700(18) 0.52429(13) 0.22411(12) 0.0310(5) Uani 1 1 d .
N2A N 0.24746(17) 0.55651(12) 0.30554(12) 0.0289(4) Uani 1 1 d .
N3A N 0.04316(18) 0.45583(13) 0.17857(12) 0.0300(4) Uani 1 1 d .
N4A N 0.01474(17) 0.48787(12) 0.25790(12) 0.0279(4) Uani 1 1 d .
C1A C 0.1673(2) 0.47044(15) 0.16570(14) 0.0291(5) Uani 1 1 d .
C2A C 0.0604(2) 0.68798(16) 0.34924(17) 0.0360(6) Uani 1 1 d .
C3A C 0.0302(3) 0.77364(18) 0.4081(2) 0.0633(9) Uani 1 1 d .
H3AA H 0.0241 0.8220 0.3750 0.076 Uiso 1 1 calc R
H3BA H 0.1002 0.7949 0.4596 0.076 Uiso 1 1 calc R
H3CA H -0.0535 0.7607 0.4285 0.076 Uiso 1 1 calc R
C4A C 0.1691(2) 0.39045(16) 0.37761(17) 0.0357(6) Uani 1 1 d .
C5A C 0.1626(3) 0.33565(18) 0.44576(18) 0.0512(7) Uani 1 1 d .
H5AA H 0.1756 0.2715 0.4201 0.061 Uiso 1 1 calc R
H5BA H 0.0764 0.3363 0.4652 0.061 Uiso 1 1 calc R
H5CA H 0.2314 0.3630 0.4970 0.061 Uiso 1 1 calc R
C11A C 0.1958(2) 0.42709(16) 0.07600(15) 0.0313(5) Uani 1 1 d .
C12A C 0.3218(3) 0.43584(19) 0.05753(16) 0.0464(7) Uani 1 1 d .
H12A H 0.3905 0.4721 0.1017 0.056 Uiso 1 1 calc R
C13A C 0.3494(3) 0.3923(2) -0.02502(17) 0.0504(7) Uani 1 1 d .
H13A H 0.4376 0.3987 -0.0358 0.060 Uiso 1 1 calc R
C14A C 0.2535(3) 0.33994(16) -0.09209(16) 0.0382(6) Uani 1 1 d .
C15A C 0.1269(3) 0.33419(19) -0.07353(17) 0.0491(7) Uani 1 1 d .
H15A H 0.0576 0.3004 -0.1186 0.059 Uiso 1 1 calc R
C16A C 0.0984(3) 0.37616(19) 0.00877(16) 0.0469(7) Uani 1 1 d .
H16A H 0.0102 0.3700 0.0195 0.056 Uiso 1 1 calc R
C17A C 0.2840(3) 0.29258(19) -0.18152(17) 0.0535(8) Uani 1 1 d .
H17A H 0.2215 0.2362 -0.2068 0.064 Uiso 1 1 calc R
H17B H 0.3734 0.2762 -0.1746 0.064 Uiso 1 1 calc R
H17C H 0.2768 0.3345 -0.2215 0.064 Uiso 1 1 calc R
C21A C 0.3522(2) 0.62361(15) 0.36036(15) 0.0303(5) Uani 1 1 d .
C22A C 0.4349(2) 0.67579(17) 0.32283(17) 0.0395(6) Uani 1 1 d .
H22A H 0.4253 0.6666 0.2600 0.047 Uiso 1 1 calc R
C23A C 0.5319(3) 0.74152(18) 0.37726(18) 0.0457(7) Uani 1 1 d .
H23A H 0.5885 0.7779 0.3514 0.055 Uiso 1 1 calc R
C24A C 0.5479(3) 0.75525(18) 0.46798(18) 0.0457(7) Uani 1 1 d .
H24A H 0.6152 0.8009 0.5045 0.055 Uiso 1 1 calc R
C25A C 0.4661(3) 0.70261(19) 0.50622(17) 0.0488(7) Uani 1 1 d .
H25A H 0.4776 0.7114 0.5691 0.059 Uiso 1 1 calc R
C26A C 0.3668(2) 0.63671(18) 0.45230(16) 0.0425(6) Uani 1 1 d .
H26A H 0.3094 0.6009 0.4782 0.051 Uiso 1 1 calc R
C31A C -0.1231(2) 0.48137(15) 0.26105(15) 0.0291(5) Uani 1 1 d .
C32A C -0.2113(2) 0.46980(17) 0.18338(17) 0.0385(6) Uani 1 1 d .
H32A H -0.1803 0.4674 0.1283 0.046 Uiso 1 1 calc R
C33A C -0.3439(2) 0.46179(18) 0.18640(18) 0.0439(7) Uani 1 1 d .
H33A H -0.4045 0.4522 0.1329 0.053 Uiso 1 1 calc R
C34A C -0.3901(2) 0.46751(17) 0.26637(19) 0.0430(6) Uani 1 1 d .
H34A H -0.4818 0.4625 0.2681 0.052 Uiso 1 1 calc R
C35A C -0.3017(3) 0.48051(17) 0.34368(18) 0.0430(6) Uani 1 1 d .
H35A H -0.3330 0.4852 0.3989 0.052 Uiso 1 1 calc R
C36A C -0.1681(2) 0.48682(16) 0.34194(16) 0.0357(6) Uani 1 1 d .
H36A H -0.1078 0.4948 0.3953 0.043 Uiso 1 1 calc R
B1A B 0.1179(3) 0.53473(18) 0.34155(17) 0.0292(6) Uani 1 1 d .
O1B O 0.05342(15) -0.00443(10) 0.12276(10) 0.0321(4) Uani 1 1 d .
O2B O -0.05501(17) -0.09420(11) 0.19431(11) 0.0425(4) Uani 1 1 d .
O3B O 0.23796(15) 0.10332(10) 0.17179(10) 0.0330(4) Uani 1 1 d .
O4B O 0.36987(17) 0.15138(12) 0.30364(12) 0.0463(5) Uani 1 1 d .
N1B N 0.25008(18) -0.05083(12) 0.31092(12) 0.0296(4) Uani 1 1 d .
N2B N 0.22692(18) -0.04067(12) 0.22978(12) 0.0293(4) Uani 1 1 d .
N3B N 0.12120(18) 0.06924(12) 0.36194(12) 0.0299(4) Uani 1 1 d .
N4B N 0.09176(18) 0.08187(12) 0.28210(12) 0.0291(4) Uani 1 1 d .
C1B C 0.2041(2) 0.00817(15) 0.37487(14) 0.0285(5) Uani 1 1 d .
C2B C -0.0459(2) -0.06627(16) 0.12878(16) 0.0358(6) Uani 1 1 d .
C3B C -0.1425(3) -0.0951(2) 0.0454(2) 0.0724(10) Uani 1 1 d .
H3AB H -0.1032 -0.1335 -0.0014 0.087 Uiso 1 1 calc R
H3BB H -0.1673 -0.0399 0.0267 0.087 Uiso 1 1 calc R
H3CB H -0.2207 -0.1310 0.0559 0.087 Uiso 1 1 calc R
C4B C 0.3371(2) 0.15880(16) 0.22882(17) 0.0360(6) Uani 1 1 d .
C5B C 0.4009(3) 0.22922(19) 0.18793(19) 0.0554(8) Uani 1 1 d .
H5AB H 0.4784 0.2641 0.2291 0.066 Uiso 1 1 calc R
H5BB H 0.3386 0.2719 0.1758 0.066 Uiso 1 1 calc R
H5CB H 0.4276 0.1978 0.1320 0.066 Uiso 1 1 calc R
C11B C 0.2430(2) 0.00360(15) 0.46788(14) 0.0280(5) Uani 1 1 d .
C12B C 0.3425(2) -0.04606(17) 0.49186(16) 0.0366(6) Uani 1 1 d .
H12B H 0.3821 -0.0826 0.4469 0.044 Uiso 1 1 calc R
C13B C 0.3850(2) -0.04308(17) 0.58054(16) 0.0381(6) Uani 1 1 d .
H13B H 0.4533 -0.0778 0.5952 0.046 Uiso 1 1 calc R
C14B C 0.3306(2) 0.00918(16) 0.64837(15) 0.0346(6) Uani 1 1 d .
C15B C 0.2269(2) 0.05531(16) 0.62400(15) 0.0355(6) Uani 1 1 d .
H15B H 0.1844 0.0891 0.6689 0.043 Uiso 1 1 calc R
C16B C 0.1842(2) 0.05308(16) 0.53593(15) 0.0337(6) Uani 1 1 d .
H16B H 0.1136 0.0859 0.5214 0.040 Uiso 1 1 calc R
C17B C 0.3809(3) 0.0154(2) 0.74504(16) 0.0491(7) Uani 1 1 d .
H17D H 0.4388 0.0740 0.7706 0.059 Uiso 1 1 calc R
H17E H 0.4300 -0.0367 0.7496 0.059 Uiso 1 1 calc R
H17F H 0.3066 0.0130 0.7777 0.059 Uiso 1 1 calc R
C21B C 0.2620(2) -0.11393(16) 0.16315(15) 0.0322(6) Uani 1 1 d .
C22B C 0.2480(3) -0.20401(17) 0.17238(17) 0.0456(7) Uani 1 1 d .
H22B H 0.2171 -0.2180 0.2232 0.055 Uiso 1 1 calc R
C23B C 0.2795(3) -0.2736(2) 0.10654(19) 0.0605(9) Uani 1 1 d .
H23B H 0.2693 -0.3358 0.1121 0.073 Uiso 1 1 calc R
C24B C 0.3251(3) -0.2540(2) 0.03345(19) 0.0643(9) Uani 1 1 d .
H24B H 0.3481 -0.3023 -0.0107 0.077 Uiso 1 1 calc R
C25B C 0.3375(3) -0.1643(2) 0.02424(18) 0.0582(8) Uani 1 1 d .
H25B H 0.3685 -0.1507 -0.0267 0.070 Uiso 1 1 calc R
C26B C 0.3052(3) -0.09395(19) 0.08848(16) 0.0448(7) Uani 1 1 d .
H26B H 0.3126 -0.0321 0.0816 0.054 Uiso 1 1 calc R
C31B C -0.0098(2) 0.13947(15) 0.27269(15) 0.0311(5) Uani 1 1 d .
C32B C -0.0962(2) 0.15197(17) 0.33338(17) 0.0400(6) Uani 1 1 d .
H32B H -0.0892 0.1223 0.3813 0.048 Uiso 1 1 calc R
C33B C -0.1933(3) 0.20823(18) 0.3237(2) 0.0506(7) Uani 1 1 d .
H33B H -0.2528 0.2173 0.3653 0.061 Uiso 1 1 calc R
C34B C -0.2040(3) 0.25089(17) 0.25451(19) 0.0474(7) Uani 1 1 d .
H34B H -0.2708 0.2893 0.2482 0.057 Uiso 1 1 calc R
C35B C -0.1182(3) 0.23800(17) 0.19432(18) 0.0452(7) Uani 1 1 d .
H35B H -0.1261 0.2676 0.1464 0.054 Uiso 1 1 calc R
C36B C -0.0204(3) 0.18255(16) 0.20262(16) 0.0404(6) Uani 1 1 d .
H36B H 0.0390 0.1740 0.1608 0.048 Uiso 1 1 calc R
B1B B 0.1530(3) 0.03543(18) 0.20066(17) 0.0287(6) Uani 1 1 d .

loop_
_atom_site_aniso_label
_atom_site_aniso_U_11
_atom_site_aniso_U_22
_atom_site_aniso_U_33
_atom_site_aniso_U_23
_atom_site_aniso_U_13
_atom_site_aniso_U_12
O1A 0.0328(9) 0.0292(9) 0.0291(9) 0.0033(7) 0.0079(7) 0.0037(7)
O2A 0.0603(13) 0.0436(11) 0.0385(11) 0.0141(8) 0.0122(9) 0.0104(9)
O3A 0.0364(10) 0.0302(9) 0.0303(9) 0.0055(7) 0.0038(7) 0.0051(7)
O4A 0.0628(13) 0.0434(11) 0.0445(12) 0.0038(9) 0.0136(10) 0.0188(9)
N1A 0.0275(11) 0.0355(11) 0.0268(11) 0.0017(9) 0.0040(9) 0.0035(9)
N2A 0.0258(11) 0.0329(11) 0.0246(11) 0.0007(8) 0.0023(8) 0.0035(8)
N3A 0.0288(11) 0.0326(11) 0.0262(11) 0.0013(8) 0.0052(8) 0.0048(8)
N4A 0.0256(11) 0.0299(10) 0.0269(11) 0.0022(8) 0.0073(8) 0.0043(8)
C1A 0.0253(13) 0.0335(13) 0.0264(13) 0.0029(10) 0.0035(10) 0.0039(10)
C2A 0.0328(14) 0.0332(14) 0.0412(16) 0.0069(12) 0.0097(12) 0.0009(11)
C3A 0.094(3) 0.0354(16) 0.068(2) 0.0118(14) 0.0338(19) 0.0192(16)
C4A 0.0327(14) 0.0326(14) 0.0370(15) 0.0038(11) -0.0027(11) 0.0033(11)
C5A 0.0610(19) 0.0408(16) 0.0492(18) 0.0107(13) -0.0009(14) 0.0072(14)
C11A 0.0294(13) 0.0375(13) 0.0254(13) 0.0034(10) 0.0054(10) 0.0050(10)
C12A 0.0332(15) 0.0675(19) 0.0303(15) -0.0056(13) 0.0050(11) 0.0088(13)
C13A 0.0319(15) 0.074(2) 0.0399(16) 0.0004(14) 0.0101(12) 0.0082(14)
C14A 0.0482(17) 0.0345(14) 0.0322(14) 0.0048(11) 0.0134(12) 0.0057(12)
C15A 0.0466(18) 0.0582(18) 0.0291(15) -0.0088(12) 0.0056(12) -0.0120(13)
C16A 0.0323(15) 0.0614(18) 0.0359(15) -0.0067(13) 0.0076(12) -0.0076(13)
C17A 0.068(2) 0.0505(17) 0.0370(16) -0.0031(13) 0.0200(14) 0.0012(15)
C21A 0.0246(13) 0.0326(13) 0.0293(13) 0.0001(10) 0.0017(10) 0.0039(10)
C22A 0.0370(15) 0.0432(15) 0.0334(14) 0.0011(11) 0.0066(12) -0.0012(12)
C23A 0.0382(16) 0.0425(16) 0.0497(17) 0.0012(13) 0.0081(13) -0.0057(12)
C24A 0.0352(15) 0.0418(15) 0.0480(17) -0.0075(13) -0.0013(13) 0.0007(12)
C25A 0.0476(17) 0.0566(18) 0.0319(15) -0.0020(13) -0.0023(13) -0.0014(14)
C26A 0.0397(16) 0.0503(16) 0.0322(15) 0.0043(12) 0.0020(12) -0.0018(12)
C31A 0.0280(13) 0.0243(12) 0.0333(13) 0.0019(10) 0.0064(10) 0.0042(10)
C32A 0.0293(14) 0.0471(15) 0.0391(15) 0.0093(12) 0.0040(11) 0.0093(11)
C33A 0.0304(15) 0.0502(16) 0.0483(17) 0.0076(13) 0.0004(12) 0.0089(12)
C34A 0.0262(14) 0.0419(15) 0.0589(18) 0.0054(13) 0.0104(13) 0.0066(11)
C35A 0.0383(16) 0.0412(15) 0.0462(17) 0.0003(12) 0.0164(13) 0.0016(12)
C36A 0.0291(14) 0.0394(14) 0.0342(14) 0.0016(11) 0.0038(11) 0.0026(11)
B1A 0.0279(15) 0.0339(15) 0.0242(14) 0.0036(11) 0.0046(11) 0.0039(12)
O1B 0.0350(9) 0.0344(9) 0.0250(9) 0.0072(7) 0.0018(7) -0.0008(7)
O2B 0.0472(11) 0.0456(10) 0.0336(10) 0.0121(8) 0.0066(8) -0.0059(8)
O3B 0.0348(9) 0.0325(9) 0.0296(9) 0.0076(7) 0.0021(7) -0.0023(7)
O4B 0.0430(11) 0.0480(11) 0.0406(11) 0.0083(9) -0.0094(9) -0.0014(8)
N1B 0.0334(11) 0.0298(10) 0.0238(11) 0.0051(8) 0.0012(8) 0.0032(8)
N2B 0.0318(11) 0.0324(11) 0.0218(10) 0.0039(8) 0.0029(8) 0.0035(8)
N3B 0.0322(11) 0.0307(10) 0.0253(11) 0.0063(8) 0.0001(8) 0.0042(9)
N4B 0.0325(11) 0.0282(10) 0.0239(10) 0.0043(8) -0.0014(8) 0.0036(8)
C1B 0.0288(13) 0.0287(12) 0.0268(13) 0.0050(10) 0.0036(10) 0.0030(10)
C2B 0.0367(15) 0.0348(14) 0.0338(15) 0.0080(11) 0.0021(11) -0.0008(11)
C3B 0.063(2) 0.089(2) 0.053(2) 0.0269(17) -0.0198(16) -0.0332(18)
C4B 0.0305(14) 0.0337(14) 0.0408(16) 0.0047(12) 0.0033(12) 0.0029(11)
C5B 0.0519(18) 0.0506(17) 0.061(2) 0.0146(14) 0.0092(15) -0.0112(14)
C11B 0.0313(13) 0.0272(12) 0.0252(12) 0.0063(10) 0.0043(10) 0.0026(10)
C12B 0.0373(15) 0.0432(15) 0.0303(14) 0.0066(11) 0.0081(11) 0.0118(12)
C13B 0.0332(14) 0.0483(16) 0.0357(15) 0.0149(12) 0.0022(11) 0.0128(12)
C14B 0.0334(14) 0.0409(14) 0.0279(13) 0.0088(11) 0.0022(11) -0.0003(11)
C15B 0.0429(15) 0.0368(14) 0.0248(13) 0.0022(10) 0.0064(11) 0.0064(11)
C16B 0.0368(14) 0.0327(13) 0.0323(14) 0.0080(11) 0.0048(11) 0.0089(11)
C17B 0.0532(18) 0.0628(19) 0.0292(15) 0.0093(13) -0.0006(13) 0.0108(14)
C21B 0.0315(14) 0.0370(14) 0.0253(13) 0.0022(10) 0.0008(10) 0.0083(11)
C22B 0.0607(19) 0.0368(15) 0.0376(15) 0.0043(12) 0.0069(13) 0.0114(13)
C23B 0.091(2) 0.0423(17) 0.0440(18) -0.0011(13) 0.0037(16) 0.0255(16)
C24B 0.088(3) 0.067(2) 0.0334(17) -0.0067(15) 0.0071(16) 0.0391(19)
C25B 0.076(2) 0.070(2) 0.0320(16) 0.0072(14) 0.0172(15) 0.0280(17)
C26B 0.0572(18) 0.0499(16) 0.0303(15) 0.0095(12) 0.0116(13) 0.0158(13)
C31B 0.0303(13) 0.0252(12) 0.0340(14) 0.0042(10) -0.0027(11) 0.0027(10)
C32B 0.0381(15) 0.0379(14) 0.0473(16) 0.0137(12) 0.0095(12) 0.0093(12)
C33B 0.0456(17) 0.0451(16) 0.066(2) 0.0157(14) 0.0163(15) 0.0125(13)
C34B 0.0387(16) 0.0362(15) 0.067(2) 0.0136(14) -0.0009(14) 0.0111(12)
C35B 0.0489(17) 0.0395(15) 0.0495(17) 0.0178(13) -0.0022(14) 0.0134(13)
C36B 0.0495(17) 0.0359(14) 0.0350(15) 0.0079(11) 0.0017(12) 0.0101(12)
B1B 0.0273(15) 0.0324(15) 0.0239(14) 0.0049(11) -0.0010(11) 0.0023(11)

loop_
_atom_type_symbol
_atom_type_description
_atom_type_scat_dispersion_real
_atom_type_scat_dispersion_imag
_atom_type_scat_source
C C 0.0033 0.0016 'International Tables Vol C Tables 4.2.6.8 and 6.1.1.4'
H H 0.0000 0.0000 'International Tables Vol C Tables 4.2.6.8 and 6.1.1.4'
B B 0.0013 0.0007 'International Tables Vol C Tables 4.2.6.8 and 6.1.1.4'
N N 0.0061 0.0033 'International Tables Vol C Tables 4.2.6.8 and 6.1.1.4'
O O 0.0106 0.0060 'International Tables Vol C Tables 4.2.6.8 and 6.1.1.4'

loop_
_geom_angle_atom_site_label_1
_geom_angle_atom_site_label_2
_geom_angle_atom_site_label_3
_geom_angle
C2A O1A B1A 117.73(18)
C4A O3A B1A 119.66(18)
N2A N1A C1A 118.11(19)
N1A N2A C21A 114.55(18)
N1A N2A B1A 124.82(18)
C21A N2A B1A 120.34(18)
N4A N3A C1A 118.61(18)
N3A N4A C31A 113.83(18)
N3A N4A B1A 124.42(18)
C31A N4A B1A 121.64(18)
N3A C1A N1A 126.5(2)
N3A C1A C11A 116.39(19)
N1A C1A C11A 117.0(2)
O2A C2A O1A 123.1(2)
O2A C2A C3A 123.9(2)
O1A C2A C3A 113.1(2)
O4A C4A O3A 122.7(2)
O4A C4A C5A 125.1(2)
O3A C4A C5A 112.3(2)
C12A C11A C16A 117.7(2)
C12A C11A C1A 120.5(2)
C16A C11A C1A 121.8(2)
C11A C12A C13A 120.5(2)
C14A C13A C12A 122.3(2)
C13A C14A C15A 116.5(2)
C13A C14A C17A 122.2(2)
C15A C14A C17A 121.3(2)
C16A C15A C14A 121.7(2)
C15A C16A C11A 121.2(2)
C22A C21A C26A 120.2(2)
C22A C21A N2A 120.8(2)
C26A C21A N2A 119.0(2)
C21A C22A C23A 119.4(2)
C24A C23A C22A 121.1(3)
C23A C24A C25A 119.8(2)
C24A C25A C26A 119.8(2)
C21A C26A C25A 119.6(2)
C32A C31A C36A 120.3(2)
C32A C31A N4A 119.8(2)
C36A C31A N4A 120.0(2)
C33A C32A C31A 119.6(2)
C32A C33A C34A 120.8(2)
C35A C34A C33A 119.3(2)
C34A C35A C36A 120.9(2)
C35A C36A C31A 119.1(2)
O1A B1A O3A 105.29(18)
O1A B1A N4A 111.61(19)
O3A B1A N4A 111.34(19)
O1A B1A N2A 110.14(19)
O3A B1A N2A 113.07(19)
N4A B1A N2A 105.51(18)
C2B O1B B1B 119.16(18)
C4B O3B B1B 120.97(18)
N2B N1B C1B 117.85(18)
N1B N2B C21B 114.69(18)
N1B N2B B1B 125.44(18)
C21B N2B B1B 119.49(18)
N4B N3B C1B 118.92(18)
N3B N4B C31B 114.70(18)
N3B N4B B1B 124.37(18)
C31B N4B B1B 120.84(18)
N3B C1B N1B 126.0(2)
N3B C1B C11B 116.14(19)
N1B C1B C11B 117.82(19)
O2B C2B O1B 123.5(2)
O2B C2B C3B 124.4(2)
O1B C2B C3B 112.0(2)
O4B C4B O3B 123.3(2)
O4B C4B C5B 125.0(2)
O3B C4B C5B 111.7(2)
C12B C11B C16B 117.5(2)
C12B C11B C1B 121.8(2)
C16B C11B C1B 120.6(2)
C13B C12B C11B 120.8(2)
C14B C13B C12B 121.7(2)
C13B C14B C15B 117.3(2)
C13B C14B C17B 121.5(2)
C15B C14B C17B 121.2(2)
C16B C15B C14B 121.3(2)
C15B C16B C11B 121.2(2)
C22B C21B C26B 120.4(2)
C22B C21B N2B 120.0(2)
C26B C21B N2B 119.6(2)
C21B C22B C23B 118.9(3)
C24B C23B C22B 121.0(3)
C23B C24B C25B 119.8(3)
C24B C25B C26B 120.3(3)
C25B C26B C21B 119.6(3)
C32B C31B C36B 120.3(2)
C32B C31B N4B 120.0(2)
C36B C31B N4B 119.7(2)
C31B C32B C33B 119.3(2)
C34B C33B C32B 120.5(3)
C33B C34B C35B 119.9(2)
C34B C35B C36B 120.8(2)
C35B C36B C31B 119.2(2)
O1B B1B O3B 103.94(18)
O1B B1B N2B 110.92(19)
O3B B1B N2B 113.06(19)
O1B B1B N4B 111.80(19)
O3B B1B N4B 111.52(18)
N2B B1B N4B 105.76(18)

loop_
_geom_bond_atom_site_label_1
_geom_bond_atom_site_label_2
_geom_bond_distance
O1A C2A 1.345(3)
O1A B1A 1.457(3)
O2A C2A 1.206(3)
O3A C4A 1.352(3)
O3A B1A 1.463(3)
O4A C4A 1.203(3)
N1A N2A 1.303(2)
N1A C1A 1.344(3)
N2A C21A 1.439(3)
N2A B1A 1.555(3)
N3A N4A 1.305(2)
N3A C1A 1.332(3)
N4A C31A 1.430(3)
N4A B1A 1.553(3)
C1A C11A 1.484(3)
C2A C3A 1.482(3)
C4A C5A 1.486(3)
C11A C12A 1.374(3)
C11A C16A 1.382(3)
C12A C13A 1.385(3)
C13A C14A 1.378(4)
C14A C15A 1.379(4)
C14A C17A 1.503(3)
C15A C16A 1.378(3)
C21A C22A 1.376(3)
C21A C26A 1.390(3)
C22A C23A 1.379(3)
C23A C24A 1.369(4)
C24A C25A 1.382(4)
C25A C26A 1.391(3)
C31A C32A 1.385(3)
C31A C36A 1.390(3)
C32A C33A 1.376(3)
C33A C34A 1.382(4)
C34A C35A 1.379(4)
C35A C36A 1.383(3)
O1B C2B 1.342(3)
O1B B1B 1.456(3)
O2B C2B 1.200(3)
O3B C4B 1.339(3)
O3B B1B 1.464(3)
O4B C4B 1.206(3)
N1B N2B 1.303(2)
N1B C1B 1.344(3)
N2B C21B 1.439(3)
N2B B1B 1.547(3)
N3B N4B 1.304(2)
N3B C1B 1.341(3)
N4B C31B 1.435(3)
N4B B1B 1.548(3)
C1B C11B 1.473(3)
C2B C3B 1.483(3)
C4B C5B 1.493(3)
C11B C12B 1.388(3)
C11B C16B 1.394(3)
C12B C13B 1.386(3)
C13B C14B 1.384(3)
C14B C15B 1.388(3)
C14B C17B 1.509(3)
C15B C16B 1.380(3)
C21B C22B 1.380(3)
C21B C26B 1.384(3)
C22B C23B 1.382(4)
C23B C24B 1.370(4)
C24B C25B 1.374(4)
C25B C26B 1.378(3)
C31B C32B 1.382(3)
C31B C36B 1.387(3)
C32B C33B 1.385(3)
C33B C34B 1.370(4)
C34B C35B 1.371(4)
C35B C36B 1.380(3)

loop_
_geom_torsion_atom_site_label_1
_geom_torsion_atom_site_label_2
_geom_torsion_atom_site_label_3
_geom_torsion_atom_site_label_4
_geom_torsion
C1A N1A N2A C21A -171.74(19)
C1A N1A N2A B1A 2.1(3)
C1A N3A N4A C31A 170.60(19)
C1A N3A N4A B1A -5.8(3)
N4A N3A C1A N1A -7.8(3)
N4A N3A C1A C11A 175.96(19)
N2A N1A C1A N3A 9.7(3)
N2A N1A C1A C11A -174.13(18)
B1A O1A C2A O2A 3.9(3)
B1A O1A C2A C3A -176.0(2)
B1A O3A C4A O4A 6.8(3)
B1A O3A C4A C5A -173.6(2)
N3A C1A C11A C12A -177.8(2)
N1A C1A C11A C12A 5.6(3)
N3A C1A C11A C16A 1.5(3)
N1A C1A C11A C16A -175.1(2)
C16A C11A C12A C13A -2.0(4)
C1A C11A C12A C13A 177.4(2)
C11A C12A C13A C14A 0.9(4)
C12A C13A C14A C15A 1.1(4)
C12A C13A C14A C17A -179.9(3)
C13A C14A C15A C16A -2.0(4)
C17A C14A C15A C16A 178.9(3)
C14A C15A C16A C11A 0.9(4)
C12A C11A C16A C15A 1.1(4)
C1A C11A C16A C15A -178.2(2)
N1A N2A C21A C22A 25.1(3)
B1A N2A C21A C22A -149.0(2)
N1A N2A C21A C26A -156.4(2)
B1A N2A C21A C26A 29.5(3)
C26A C21A C22A C23A -0.4(4)
N2A C21A C22A C23A 178.0(2)
C21A C22A C23A C24A 0.5(4)
C22A C23A C24A C25A 0.0(4)
C23A C24A C25A C26A -0.8(4)
C22A C21A C26A C25A -0.3(4)
N2A C21A C26A C25A -178.8(2)
C24A C25A C26A C21A 0.9(4)
N3A N4A C31A C32A -18.8(3)
B1A N4A C31A C32A 157.7(2)
N3A N4A C31A C36A 161.3(2)
B1A N4A C31A C36A -22.2(3)
C36A C31A C32A C33A -1.3(4)
N4A C31A C32A C33A 178.8(2)
C31A C32A C33A C34A 1.7(4)
C32A C33A C34A C35A -0.6(4)
C33A C34A C35A C36A -0.7(4)
C34A C35A C36A C31A 1.0(4)
C32A C31A C36A C35A 0.0(3)
N4A C31A C36A C35A 179.9(2)
C2A O1A B1A O3A 179.82(18)
C2A O1A B1A N4A -59.2(3)
C2A O1A B1A N2A 57.6(2)
C4A O3A B1A O1A -178.68(17)
C4A O3A B1A N4A 60.2(3)
C4A O3A B1A N2A -58.4(3)
N3A N4A B1A O1A 133.6(2)
C31A N4A B1A O1A -42.5(3)
N3A N4A B1A O3A -109.0(2)
C31A N4A B1A O3A 74.9(2)
N3A N4A B1A N2A 14.0(3)
C31A N4A B1A N2A -162.10(18)
N1A N2A B1A O1A -132.7(2)
C21A N2A B1A O1A 40.8(3)
N1A N2A B1A O3A 109.8(2)
C21A N2A B1A O3A -76.7(2)
N1A N2A B1A N4A -12.1(3)
C21A N2A B1A N4A 161.38(18)
C1B N1B N2B C21B -171.38(19)
C1B N1B N2B B1B 1.4(3)
C1B N3B N4B C31B 172.54(19)
C1B N3B N4B B1B -4.1(3)
N4B N3B C1B N1B -8.3(3)
N4B N3B C1B C11B 174.45(18)
N2B N1B C1B N3B 9.6(3)
N2B N1B C1B C11B -173.18(19)
B1B O1B C2B O2B -3.3(3)
B1B O1B C2B C3B 176.4(2)
B1B O3B C4B O4B 6.7(3)
B1B O3B C4B C5B -173.7(2)
N3B C1B C11B C12B -170.2(2)
N1B C1B C11B C12B 12.3(3)
N3B C1B C11B C16B 6.8(3)
N1B C1B C11B C16B -170.7(2)
C16B C11B C12B C13B -2.6(3)
C1B C11B C12B C13B 174.5(2)
C11B C12B C13B C14B -0.1(4)
C12B C13B C14B C15B 3.0(4)
C12B C13B C14B C17B -177.4(2)
C13B C14B C15B C16B -3.3(4)
C17B C14B C15B C16B 177.2(2)
C14B C15B C16B C11B 0.6(4)
C12B C11B C16B C15B 2.3(3)
C1B C11B C16B C15B -174.8(2)
N1B N2B C21B C22B 34.6(3)
B1B N2B C21B C22B -138.7(2)
N1B N2B C21B C26B -147.7(2)
B1B N2B C21B C26B 39.0(3)
C26B C21B C22B C23B 0.9(4)
N2B C21B C22B C23B 178.6(2)
C21B C22B C23B C24B 0.6(4)
C22B C23B C24B C25B -1.3(5)
C23B C24B C25B C26B 0.5(5)
C24B C25B C26B C21B 1.0(4)
C22B C21B C26B C25B -1.6(4)
N2B C21B C26B C25B -179.4(2)
N3B N4B C31B C32B -20.9(3)
B1B N4B C31B C32B 155.8(2)
N3B N4B C31B C36B 158.9(2)
B1B N4B C31B C36B -24.4(3)
C36B C31B C32B C33B -0.2(4)
N4B C31B C32B C33B 179.6(2)
C31B C32B C33B C34B 0.2(4)
C32B C33B C34B C35B 0.0(4)
C33B C34B C35B C36B -0.2(4)
C34B C35B C36B C31B 0.2(4)
C32B C31B C36B C35B 0.0(4)
N4B C31B C36B C35B -179.8(2)
C2B O1B B1B O3B -176.01(18)
C2B O1B B1B N2B 62.2(3)
C2B O1B B1B N4B -55.6(3)
C4B O3B B1B O1B 175.50(18)
C4B O3B B1B N2B -64.1(3)
C4B O3B B1B N4B 54.9(3)
N1B N2B B1B O1B -132.0(2)
C21B N2B B1B O1B 40.5(3)
N1B N2B B1B O3B 111.7(2)
C21B N2B B1B O3B -75.8(2)
N1B N2B B1B N4B -10.6(3)
C21B N2B B1B N4B 161.86(18)
N3B N4B B1B O1B 132.7(2)
C31B N4B B1B O1B -43.7(3)
N3B N4B B1B O3B -111.4(2)
C31B N4B B1B O3B 72.2(3)
N3B N4B B1B N2B 11.9(3)
C31B N4B B1B N2B -164.49(18)
